data_4501710
loop_
_publ_author_name
'Chatterjee, Tanmay'
'Sarma, Monima'
'Das, Samar K.'

_publ_section_title
;
 Supramolecular Architectures from Ammonium-Crown Ether Inclusion
 Complexes in Polyoxometalate Association: Synthesis, Structure, and
 Spectroscopy
;
_journal_issue 7
_journal_name_full 'Crystal Growth &amp; Design'
_journal_page_first 3149
_journal_paper_doi 10.1021/cg100292u
_journal_volume 10
_journal_year 2010
_chemical_formula_moiety '2(C20 H24 O6),(Mo6 O19),2(NH4),4(H2O)'
_chemical_formula_sum 'C40 H52 Mo6 N2 O35'
_chemical_formula_weight 1696.47
_chemical_name_systematic
; 
 ? 
;
_space_group_IT_number 15
_symmetry_cell_setting monoclinic
_symmetry_space_group_name_Hall '-C 2yc'
_symmetry_space_group_name_H-M 'C 1 2/c 1'
_atom_sites_solution_hydrogens geom
_atom_sites_solution_primary direct
_atom_sites_solution_secondary difmap
_audit_creation_method SHELXL-97
_cell_angle_alpha 90.00
_cell_angle_beta 90.8450(10)
_cell_angle_gamma 90.00
_cell_formula_units_Z 4
_cell_length_a 22.4502(14)
_cell_length_b 11.7332(7)
_cell_length_c 22.0464(14)
_cell_measurement_reflns_used 4550
_cell_measurement_temperature 293(2)
_cell_measurement_theta_max 20.39
_cell_measurement_theta_min 2.16
_cell_volume 5806.7(6)
_computing_cell_refinement 'Bruker SAINT'
_computing_data_collection 'Bruker SMART'
_computing_data_reduction 'Bruker SMART'
_computing_molecular_graphics 'Bruker SHELXTL'
_computing_publication_material 'Bruker SHELXTL'
_computing_structure_refinement 'SHELXL-97 (Sheldrick, 1997)'
_computing_structure_solution 'SHELXS-97 (Sheldrick, 1990)'
_diffrn_ambient_temperature 293(2)
_diffrn_measured_fraction_theta_full 0.961
_diffrn_measured_fraction_theta_max 0.961
_diffrn_measurement_device_type 'CCD area detector'
_diffrn_measurement_method 'phi and omega scans'
_diffrn_radiation_monochromator graphite
_diffrn_radiation_source 'fine-focus sealed tube'
_diffrn_radiation_type MoK\a
_diffrn_radiation_wavelength 0.71073
_diffrn_reflns_av_R_equivalents 0.0629
_diffrn_reflns_av_sigmaI/netI 0.0464
_diffrn_reflns_limit_h_max 26
_diffrn_reflns_limit_h_min -26
_diffrn_reflns_limit_k_max 13
_diffrn_reflns_limit_k_min -13
_diffrn_reflns_limit_l_max 26
_diffrn_reflns_limit_l_min -26
_diffrn_reflns_number 26116
_diffrn_reflns_theta_full 25.00
_diffrn_reflns_theta_max 25.00
_diffrn_reflns_theta_min 1.81
_exptl_absorpt_coefficient_mu 1.355
_exptl_absorpt_correction_T_max 0.8764
_exptl_absorpt_correction_T_min 0.7196
_exptl_absorpt_correction_type empirical
_exptl_absorpt_process_details 'Bruker SADABS'
_exptl_crystal_colour Orange
_exptl_crystal_density_diffrn 1.936
_exptl_crystal_density_meas ?
_exptl_crystal_density_method 'not measured'
_exptl_crystal_description Block
_exptl_crystal_F_000 3336
_exptl_crystal_size_max 0.26
_exptl_crystal_size_mid 0.16
_exptl_crystal_size_min 0.10
_refine_diff_density_max 1.141
_refine_diff_density_min -0.488
_refine_diff_density_rms 0.099
_refine_ls_extinction_method none
_refine_ls_goodness_of_fit_ref 1.097
_refine_ls_hydrogen_treatment constr
_refine_ls_matrix_type full
_refine_ls_number_parameters 377
_refine_ls_number_reflns 4909
_refine_ls_number_restraints 0
_refine_ls_restrained_S_all 1.097
_refine_ls_R_factor_all 0.0817
_refine_ls_R_factor_gt 0.0599
_refine_ls_shift/su_max 0.000
_refine_ls_shift/su_mean 0.000
_refine_ls_structure_factor_coef Fsqd
_refine_ls_weighting_details 'calc w=1/[\s^2^(Fo^2^)+(0.0606P)^2^+12.7467P] where P=(Fo^2^+2Fc^2^)/3'
_refine_ls_weighting_scheme calc
_refine_ls_wR_factor_gt 0.1211
_refine_ls_wR_factor_ref 0.1312
_reflns_number_gt 3863
_reflns_number_total 4909
_reflns_threshold_expression >2sigma(I)
_cod_data_source_file cg100292u_si_002.cif
_cod_data_source_block NH4-DB18C6-Mo6
_cod_depositor_comments
;
The following automatic conversions were performed:

'_symmetry_cell_setting' value 'Monoclinic' changed to 'monoclinic'
according to /home/saulius/struct/CIF-dictionaries/cif_core.dic
dictionary named 'cif_core.dic' version 2.4.2 from
2011-04-26.

'_exptl_absorpt_correction_type' value 'Empirical'
changed to 'empirical' according to
/home/saulius/struct/CIF-dictionaries/cif_core.dic dictionary named
'cif_core.dic' version 2.4.2 from 2011-04-26.

Automatic conversion script
Id: cif_fix_values 1715 2011-07-08 13:25:40Z adriana 

The following automatic conversions were performed:

'_exptl_crystal_density_meas' value 'None' was changed to '?' - the
value is perceived as not measured.

Automatic conversion script
Id: cif_fix_values 3008 2015-01-20 13:52:24Z robertas 
;
_cod_original_sg_symbol_H-M C2/c
_cod_database_code 4501710

loop_
_symmetry_equiv_pos_as_xyz
'x, y, z'
'-x, y, -z+1/2'
'x+1/2, y+1/2, z'
'-x+1/2, y+1/2, -z+1/2'
'-x, -y, -z'
'x, -y, z-1/2'
'-x+1/2, -y+1/2, -z'
'x+1/2, -y+1/2, z-1/2'

loop_
_atom_site_label
_atom_site_type_symbol
_atom_site_fract_x
_atom_site_fract_y
_atom_site_fract_z
_atom_site_U_iso_or_equiv
_atom_site_adp_type
_atom_site_occupancy
_atom_site_symmetry_multiplicity
_atom_site_calc_flag
_atom_site_refinement_flags
C1 C -0.0804(3) 0.0159(6) 0.8897(3) 0.0591(19) Uani 1 1 d .
H1A H -0.0936 0.0946 0.8875 0.071 Uiso 1 1 calc R
H1B H -0.0860 -0.0111 0.9308 0.071 Uiso 1 1 calc R
C2 C 0.0220(3) 0.0711(5) 0.9086(3) 0.0467(15) Uani 1 1 d .
C3 C 0.0077(4) 0.1313(6) 0.9604(3) 0.0599(18) Uani 1 1 d .
H3 H -0.0312 0.1320 0.9743 0.072 Uiso 1 1 calc R
C4 C 0.0516(4) 0.1900(7) 0.9908(3) 0.071(2) Uani 1 1 d .
H4 H 0.0421 0.2311 1.0254 0.085 Uiso 1 1 calc R
C5 C 0.1088(4) 0.1894(6) 0.9713(4) 0.071(2) Uani 1 1 d .
H5 H 0.1380 0.2302 0.9923 0.086 Uiso 1 1 calc R
C6 C 0.1236(3) 0.1279(6) 0.9199(3) 0.0635(19) Uani 1 1 d .
H6 H 0.1628 0.1262 0.9069 0.076 Uiso 1 1 calc R
C7 C 0.0799(3) 0.0691(5) 0.8882(3) 0.0507(16) Uani 1 1 d .
C8 C 0.1481(3) 0.0054(7) 0.8130(3) 0.066(2) Uani 1 1 d .
H8A H 0.1755 -0.0285 0.8422 0.080 Uiso 1 1 calc R
H8B H 0.1609 0.0828 0.8051 0.080 Uiso 1 1 calc R
C9 C 0.1474(3) -0.0616(7) 0.7560(3) 0.067(2) Uani 1 1 d .
H9A H 0.1878 -0.0718 0.7418 0.080 Uiso 1 1 calc R
H9B H 0.1303 -0.1362 0.7630 0.080 Uiso 1 1 calc R
C10 C 0.1155(3) -0.0539(6) 0.6529(3) 0.0596(19) Uani 1 1 d .
H10A H 0.0995 -0.1306 0.6543 0.072 Uiso 1 1 calc R
H10B H 0.1565 -0.0583 0.6397 0.072 Uiso 1 1 calc R
C11 C 0.1573(5) 0.6265(9) 0.6162(5) 0.093(3) Uani 1 1 d .
H11 H 0.1429 0.6233 0.5765 0.112 Uiso 1 1 calc R
C12 C 0.2063(6) 0.6916(10) 0.6298(7) 0.112(4) Uani 1 1 d .
H12 H 0.2245 0.7324 0.5990 0.134 Uiso 1 1 calc R
C13 C 0.2292(5) 0.6981(8) 0.6877(7) 0.105(4) Uani 1 1 d .
H13 H 0.2622 0.7434 0.6963 0.126 Uiso 1 1 calc R
C14 C 0.2022(4) 0.6357(7) 0.7334(5) 0.085(3) Uani 1 1 d .
H14 H 0.2176 0.6384 0.7727 0.102 Uiso 1 1 calc R
C15 C 0.1539(4) 0.5715(7) 0.7206(4) 0.078(2) Uani 1 1 d .
C16 C 0.1436(5) 0.5074(7) 0.8236(4) 0.088(3) Uani 1 1 d .
H16A H 0.1440 0.5848 0.8390 0.105 Uiso 1 1 calc R
H16B H 0.1838 0.4776 0.8258 0.105 Uiso 1 1 calc R
C17 C 0.1037(5) 0.4365(7) 0.8598(4) 0.095(3) Uani 1 1 d .
H17A H 0.1000 0.3614 0.8417 0.114 Uiso 1 1 calc R
H17B H 0.1198 0.4280 0.9006 0.114 Uiso 1 1 calc R
C18 C 0.0061(5) 0.4326(8) 0.9001(4) 0.098(3) Uani 1 1 d .
H18A H 0.0238 0.4241 0.9403 0.118 Uiso 1 1 calc R
H18B H -0.0022 0.3572 0.8841 0.118 Uiso 1 1 calc R
C19 C -0.0503(5) 0.4999(8) 0.9037(4) 0.089(3) Uani 1 1 d .
H19A H -0.0762 0.4663 0.9336 0.106 Uiso 1 1 calc R
H19B H -0.0413 0.5774 0.9160 0.106 Uiso 1 1 calc R
C20 C -0.1291(5) 0.5656(7) 0.8388(4) 0.076(2) Uani 1 1 d .
Mo1 Mo 0.27433(3) 0.21628(6) 0.39960(3) 0.0554(2) Uani 1 1 d .
Mo2 Mo 0.34943(3) 0.23680(5) 0.52765(3) 0.0525(2) Uani 1 1 d .
Mo3 Mo 0.23921(3) 0.05610(5) 0.51538(3) 0.0561(2) Uani 1 1 d .
N1 N 0.0000 0.1074(7) 0.7500 0.0532(19) Uani 1 2 d S
N2 N 0.0000 0.6049(7) 0.7500 0.069(2) Uani 1 2 d S
O1 O 0.2756(2) 0.3810(4) 0.4069(2) 0.0592(12) Uani 1 1 d .
O2 O 0.2500 0.2500 0.5000 0.0440(14) Uani 1 2 d S
O3 O 0.1863(2) 0.2392(4) 0.3974(2) 0.0583(12) Uani 1 1 d .
O4 O 0.2889(2) 0.1939(5) 0.3257(2) 0.0823(17) Uani 1 1 d .
O5 O 0.2558(2) 0.0695(4) 0.4293(2) 0.0651(13) Uani 1 1 d .
O6 O 0.3485(2) 0.2124(4) 0.4380(2) 0.0628(13) Uani 1 1 d .
O7 O 0.34030(19) 0.3934(4) 0.5075(2) 0.0610(12) Uani 1 1 d .
O8 O 0.4228(2) 0.2208(5) 0.5450(3) 0.0811(17) Uani 1 1 d .
O9 O 0.3218(2) 0.0799(4) 0.5298(2) 0.0590(12) Uani 1 1 d .
O10 O 0.2320(3) -0.0850(5) 0.5265(3) 0.0900(18) Uani 1 1 d .
O11 O -0.0184(2) 0.0090(4) 0.8745(2) 0.0555(12) Uani 1 1 d .
O12 O 0.08927(19) 0.0056(4) 0.8366(2) 0.0558(12) Uani 1 1 d .
O13 O 0.1131(2) -0.0022(4) 0.7120(2) 0.0611(13) Uani 1 1 d .
O14 O 0.1222(3) 0.5063(4) 0.7618(2) 0.0785(16) Uani 1 1 d .
O15 O 0.0463(3) 0.4907(5) 0.8617(2) 0.0843(17) Uani 1 1 d .
O16 O -0.0791(3) 0.5001(5) 0.8460(2) 0.0816(17) Uani 1 1 d .
O17 O 0.0880(4) 0.2659(5) 0.7203(4) 0.128(3) Uani 1 1 d .
O18 O 0.0202(4) 0.7691(5) 0.8395(4) 0.117(2) Uani 1 1 d .

loop_
_atom_site_aniso_label
_atom_site_aniso_U_11
_atom_site_aniso_U_22
_atom_site_aniso_U_33
_atom_site_aniso_U_23
_atom_site_aniso_U_13
_atom_site_aniso_U_12
C1 0.054(4) 0.064(5) 0.060(4) 0.013(4) 0.020(4) 0.010(4)
C2 0.055(4) 0.038(3) 0.047(4) 0.010(3) -0.001(3) 0.010(3)
C3 0.076(5) 0.052(4) 0.051(4) 0.001(3) 0.003(4) 0.011(4)
C4 0.095(7) 0.062(5) 0.056(5) -0.007(4) -0.004(5) 0.025(5)
C5 0.088(6) 0.056(5) 0.069(5) -0.004(4) -0.021(5) 0.010(4)
C6 0.064(5) 0.062(5) 0.064(5) 0.012(4) 0.003(4) 0.008(4)
C7 0.062(4) 0.036(3) 0.054(4) 0.005(3) 0.001(3) 0.004(3)
C8 0.054(5) 0.074(5) 0.071(5) 0.001(4) 0.011(4) 0.016(4)
C9 0.049(4) 0.075(5) 0.075(5) 0.008(4) 0.010(4) 0.024(4)
C10 0.044(4) 0.057(4) 0.079(5) -0.015(4) 0.016(4) 0.004(3)
C11 0.113(8) 0.074(6) 0.093(7) 0.005(5) 0.024(6) 0.042(6)
C12 0.120(10) 0.079(8) 0.139(11) 0.033(7) 0.051(9) 0.042(7)
C13 0.099(8) 0.059(6) 0.159(11) 0.005(7) 0.044(8) 0.032(5)
C14 0.086(7) 0.055(5) 0.114(8) -0.014(5) 0.011(6) 0.020(5)
C15 0.102(7) 0.040(4) 0.091(7) 0.004(4) 0.010(5) 0.019(4)
C16 0.122(8) 0.055(5) 0.085(6) 0.002(4) -0.020(6) -0.001(5)
C17 0.140(9) 0.058(5) 0.087(7) 0.005(5) -0.041(6) 0.004(6)
C18 0.171(11) 0.061(6) 0.061(5) 0.023(4) -0.019(6) -0.025(6)
C19 0.141(9) 0.066(6) 0.059(5) 0.013(4) -0.006(5) -0.030(6)
C20 0.115(8) 0.047(5) 0.067(6) 0.000(4) 0.009(5) -0.038(5)
Mo1 0.0567(4) 0.0650(4) 0.0447(3) -0.0021(3) 0.0090(3) 0.0040(3)
Mo2 0.0392(3) 0.0610(4) 0.0573(4) 0.0070(3) 0.0028(3) -0.0038(3)
Mo3 0.0618(4) 0.0406(3) 0.0659(4) 0.0043(3) 0.0009(3) -0.0065(3)
N1 0.045(4) 0.065(5) 0.050(5) 0.000 0.009(4) 0.000
N2 0.112(7) 0.053(5) 0.043(5) 0.000 0.005(5) 0.000
O1 0.064(3) 0.062(3) 0.052(3) 0.010(2) 0.012(2) -0.005(2)
O2 0.046(3) 0.043(3) 0.043(3) 0.001(3) 0.006(3) -0.004(3)
O3 0.055(3) 0.062(3) 0.058(3) -0.003(2) -0.008(2) -0.004(2)
O4 0.086(4) 0.110(5) 0.052(3) -0.005(3) 0.015(3) 0.023(3)
O5 0.080(3) 0.054(3) 0.062(3) -0.009(2) 0.003(3) 0.002(3)
O6 0.053(3) 0.077(3) 0.059(3) 0.006(2) 0.015(2) 0.009(2)
O7 0.050(3) 0.061(3) 0.071(3) 0.005(2) -0.005(2) -0.013(2)
O8 0.049(3) 0.111(5) 0.083(4) 0.031(3) -0.006(3) -0.008(3)
O9 0.057(3) 0.054(3) 0.066(3) 0.007(2) 0.002(2) 0.007(2)
O10 0.108(5) 0.051(3) 0.111(5) 0.010(3) -0.012(4) -0.007(3)
O11 0.050(3) 0.057(3) 0.060(3) -0.004(2) 0.015(2) 0.004(2)
O12 0.049(3) 0.060(3) 0.059(3) -0.007(2) 0.011(2) 0.005(2)
O13 0.061(3) 0.067(3) 0.055(3) -0.008(2) 0.018(2) 0.020(2)
O14 0.114(5) 0.057(3) 0.063(3) -0.008(3) -0.014(3) 0.002(3)
O15 0.131(5) 0.064(3) 0.058(3) 0.017(3) -0.011(3) -0.017(4)
O16 0.126(5) 0.059(3) 0.059(3) 0.003(3) -0.011(3) -0.009(3)
O17 0.136(6) 0.067(4) 0.182(8) -0.007(4) 0.068(6) -0.031(4)
O18 0.145(6) 0.069(4) 0.136(6) -0.025(4) -0.050(5) 0.010(4)

loop_
_atom_type_symbol
_atom_type_description
_atom_type_scat_dispersion_real
_atom_type_scat_dispersion_imag
_atom_type_scat_source
C C 0.0033 0.0016 'International Tables Vol C Tables 4.2.6.8 and 6.1.1.4'
H H 0.0000 0.0000 'International Tables Vol C Tables 4.2.6.8 and 6.1.1.4'
N N 0.0061 0.0033 'International Tables Vol C Tables 4.2.6.8 and 6.1.1.4'
O O 0.0106 0.0060 'International Tables Vol C Tables 4.2.6.8 and 6.1.1.4'
Mo Mo -1.6832 0.6857 'International Tables Vol C Tables 4.2.6.8 and 6.1.1.4'

loop_
_geom_angle_atom_site_label_1
_geom_angle_atom_site_label_2
_geom_angle_atom_site_label_3
_geom_angle
_geom_angle_site_symmetry_1
_geom_angle_site_symmetry_3
O11 C1 C10 109.5(6) . 2_556
O11 C1 H1A 109.8 . .
C10 C1 H1A 109.8 2_556 .
O11 C1 H1B 109.8 . .
C10 C1 H1B 109.8 2_556 .
H1A C1 H1B 108.2 . .
O11 C2 C7 115.3(6) . .
O11 C2 C3 124.2(6) . .
C7 C2 C3 120.5(7) . .
C4 C3 C2 119.2(7) . .
C4 C3 H3 120.4 . .
C2 C3 H3 120.4 . .
C5 C4 C3 121.2(7) . .
C5 C4 H4 119.4 . .
C3 C4 H4 119.4 . .
C4 C5 C6 120.0(8) . .
C4 C5 H5 120.0 . .
C6 C5 H5 120.0 . .
C7 C6 C5 119.8(7) . .
C7 C6 H6 120.1 . .
C5 C6 H6 120.1 . .
O12 C7 C6 124.9(6) . .
O12 C7 C2 115.7(6) . .
C6 C7 C2 119.4(7) . .
O12 C8 C9 108.2(6) . .
O12 C8 H8A 110.0 . .
C9 C8 H8A 110.0 . .
O12 C8 H8B 110.0 . .
C9 C8 H8B 110.0 . .
H8A C8 H8B 108.4 . .
O13 C9 C8 108.6(6) . .
O13 C9 H9A 110.0 . .
C8 C9 H9A 110.0 . .
O13 C9 H9B 110.0 . .
C8 C9 H9B 110.0 . .
H9A C9 H9B 108.3 . .
O13 C10 C1 108.4(5) . 2_556
O13 C10 H10A 110.0 . .
C1 C10 H10A 110.0 2_556 .
O13 C10 H10B 110.0 . .
C1 C10 H10B 110.0 2_556 .
H10A C10 H10B 108.4 . .
C12 C11 C20 120.5(11) . 2_556
C12 C11 H11 119.8 . .
C20 C11 H11 119.8 2_556 .
C11 C12 C13 121.5(11) . .
C11 C12 H12 119.2 . .
C13 C12 H12 119.2 . .
C12 C13 C14 118.9(12) . .
C12 C13 H13 120.5 . .
C14 C13 H13 120.5 . .
C15 C14 C13 120.1(11) . .
C15 C14 H14 120.0 . .
C13 C14 H14 120.0 . .
C14 C15 O14 126.1(9) . .
C14 C15 C20 121.6(9) . 2_556
O14 C15 C20 112.3(9) . 2_556
O14 C16 C17 108.2(7) . .
O14 C16 H16A 110.1 . .
C17 C16 H16A 110.1 . .
O14 C16 H16B 110.1 . .
C17 C16 H16B 110.1 . .
H16A C16 H16B 108.4 . .
O15 C17 C16 108.7(7) . .
O15 C17 H17A 110.0 . .
C16 C17 H17A 110.0 . .
O15 C17 H17B 110.0 . .
C16 C17 H17B 110.0 . .
H17A C17 H17B 108.3 . .
O15 C18 C19 108.8(7) . .
O15 C18 H18A 109.9 . .
C19 C18 H18A 109.9 . .
O15 C18 H18B 109.9 . .
C19 C18 H18B 109.9 . .
H18A C18 H18B 108.3 . .
O16 C19 C18 109.3(8) . .
O16 C19 H19A 109.8 . .
C18 C19 H19A 109.8 . .
O16 C19 H19B 109.8 . .
C18 C19 H19B 109.8 . .
H19A C19 H19B 108.3 . .
O16 C20 C11 126.1(9) . 2_556
O16 C20 C15 116.5(8) . 2_556
C11 C20 C15 117.4(10) 2_556 2_556
O4 Mo1 O6 104.5(2) . .
O4 Mo1 O5 103.8(3) . .
O6 Mo1 O5 91.2(2) . .
O4 Mo1 O1 103.4(2) . .
O6 Mo1 O1 88.5(2) . .
O5 Mo1 O1 151.89(19) . .
O4 Mo1 O3 101.7(2) . .
O6 Mo1 O3 153.7(2) . .
O5 Mo1 O3 84.7(2) . .
O1 Mo1 O3 83.17(18) . .
O4 Mo1 O2 177.38(19) . .
O6 Mo1 O2 78.00(14) . .
O5 Mo1 O2 76.66(14) . .
O1 Mo1 O2 75.80(13) . .
O3 Mo1 O2 75.73(13) . .
O8 Mo2 O3 104.2(2) . 7_556
O8 Mo2 O7 105.1(2) . .
O3 Mo2 O7 90.8(2) 7_556 .
O8 Mo2 O9 101.5(2) . .
O3 Mo2 O9 88.87(19) 7_556 .
O7 Mo2 O9 152.6(2) . .
O8 Mo2 O6 101.8(2) . .
O3 Mo2 O6 154.0(2) 7_556 .
O7 Mo2 O6 84.7(2) . .
O9 Mo2 O6 83.7(2) . .
O8 Mo2 O2 176.7(2) . .
O3 Mo2 O2 78.33(14) 7_556 .
O7 Mo2 O2 76.88(13) . .
O9 Mo2 O2 76.26(13) . .
O6 Mo2 O2 75.69(13) . .
O10 Mo3 O9 102.5(2) . .
O10 Mo3 O1 103.4(3) . 7_556
O9 Mo3 O1 88.6(2) . 7_556
O10 Mo3 O7 104.4(2) . 7_556
O9 Mo3 O7 153.1(2) . 7_556
O1 Mo3 O7 86.8(2) 7_556 7_556
O10 Mo3 O5 104.0(3) . .
O9 Mo3 O5 87.2(2) . .
O1 Mo3 O5 152.5(2) 7_556 .
O7 Mo3 O5 84.8(2) 7_556 .
O10 Mo3 O2 179.5(2) . .
O9 Mo3 O2 77.02(14) . .
O1 Mo3 O2 76.71(14) 7_556 .
O7 Mo3 O2 76.08(14) 7_556 .
O5 Mo3 O2 75.85(13) . .
O17 N1 O13 67.23(18) . .
O17 N1 O12 86.9(2) . .
O13 N1 O12 56.09(14) . .
O17 N1 O11 125.1(2) . .
O13 N1 O11 102.7(2) . .
O12 N1 O11 50.62(13) . .
O18 N2 O15 71.04(18) . .
O18 N2 O14 93.81(19) . .
O15 N2 O14 56.22(19) . .
O18 N2 O16 82.9(2) . .
O15 N2 O16 56.13(19) . .
O14 N2 O16 109.1(2) . .
Mo3 O1 Mo1 117.3(2) 7_556 .
Mo2 O2 Mo2 180.00(3) . 7_556
Mo2 O2 Mo3 90.10(2) . 7_556
Mo2 O2 Mo3 89.90(2) 7_556 7_556
Mo2 O2 Mo3 89.90(2) . .
Mo2 O2 Mo3 90.10(2) 7_556 .
Mo3 O2 Mo3 180.0 7_556 .
Mo2 O2 Mo1 90.01(2) . .
Mo2 O2 Mo1 89.99(2) 7_556 .
Mo3 O2 Mo1 90.07(2) 7_556 .
Mo3 O2 Mo1 89.93(2) . .
Mo2 O2 Mo1 89.99(2) . 7_556
Mo2 O2 Mo1 90.01(2) 7_556 7_556
Mo3 O2 Mo1 89.93(2) 7_556 7_556
Mo3 O2 Mo1 90.07(2) . 7_556
Mo1 O2 Mo1 179.998(1) . 7_556
Mo2 O3 Mo1 115.9(2) 7_556 .
Mo1 O5 Mo3 117.2(2) . .
Mo1 O6 Mo2 116.3(2) . .
Mo2 O7 Mo3 116.9(2) . 7_556
Mo3 O9 Mo2 116.6(2) . .
C2 O11 C1 118.3(5) . .
C2 O11 N1 101.3(4) . .
C1 O11 N1 109.6(4) . .
C7 O12 C8 117.1(5) . .
C7 O12 N1 101.7(4) . .
C8 O12 N1 112.5(4) . .
C9 O13 C10 112.7(5) . .
C9 O13 N1 118.5(4) . .
C10 O13 N1 118.7(4) . .
C15 O14 C16 116.5(7) . .
C15 O14 N2 102.0(5) . .
C16 O14 N2 111.9(5) . .
C15 O14 O17 116.1(5) . .
C16 O14 O17 111.8(5) . .
N2 O14 O17 96.0(3) . .
C18 O15 C17 112.5(7) . .
C18 O15 N2 119.6(6) . .
C17 O15 N2 118.5(5) . .
C20 O16 C19 118.0(7) . .
C20 O16 N2 100.3(4) . .
C19 O16 N2 111.1(5) . .
N1 O17 O14 135.9(3) . .

loop_
_geom_bond_atom_site_label_1
_geom_bond_atom_site_label_2
_geom_bond_distance
_geom_bond_site_symmetry_2
C1 O11 1.439(8) .
C1 C10 1.467(10) 2_556
C1 H1A 0.9700 .
C1 H1B 0.9700 .
C2 O11 1.378(8) .
C2 C7 1.383(9) .
C2 C3 1.384(9) .
C3 C4 1.369(11) .
C3 H3 0.9300 .
C4 C5 1.361(11) .
C4 H4 0.9300 .
C5 C6 1.387(10) .
C5 H5 0.9300 .
C6 C7 1.380(10) .
C6 H6 0.9300 .
C7 O12 1.378(8) .
C8 O12 1.425(8) .
C8 C9 1.483(10) .
C8 H8A 0.9700 .
C8 H8B 0.9700 .
C9 O13 1.413(8) .
C9 H9A 0.9700 .
C9 H9B 0.9700 .
C10 O13 1.438(8) .
C10 C1 1.467(10) 2_556
C10 H10A 0.9700 .
C10 H10B 0.9700 .
C11 C12 1.368(15) .
C11 C20 1.384(13) 2_556
C11 H11 0.9300 .
C12 C13 1.372(16) .
C12 H12 0.9300 .
C13 C14 1.390(13) .
C13 H13 0.9300 .
C14 C15 1.347(12) .
C14 H14 0.9300 .
C15 O14 1.391(10) .
C15 C20 1.417(12) 2_556
C16 O14 1.436(9) .
C16 C17 1.467(13) .
C16 H16A 0.9700 .
C16 H16B 0.9700 .
C17 O15 1.438(11) .
C17 H17A 0.9700 .
C17 H17B 0.9700 .
C18 O15 1.421(11) .
C18 C19 1.495(13) .
C18 H18A 0.9700 .
C18 H18B 0.9700 .
C19 O16 1.418(9) .
C19 H19A 0.9700 .
C19 H19B 0.9700 .
C20 O16 1.368(11) .
C20 C11 1.384(13) 2_556
C20 C15 1.417(12) 2_556
Mo1 O4 1.686(5) .
Mo1 O6 1.858(5) .
Mo1 O5 1.891(5) .
Mo1 O1 1.939(5) .
Mo1 O3 1.994(5) .
Mo1 O2 2.3216(6) .
Mo2 O8 1.695(5) .
Mo2 O3 1.869(5) 7_556
Mo2 O7 1.901(5) .
Mo2 O9 1.943(5) .
Mo2 O6 1.998(5) .
Mo2 O2 2.3106(6) .
Mo3 O10 1.681(5) .
Mo3 O9 1.897(5) .
Mo3 O1 1.900(5) 7_556
Mo3 O7 1.940(5) 7_556
Mo3 O5 1.946(5) .
Mo3 O2 2.3135(6) .
N1 O17 2.798(8) .
N1 O13 2.978(5) .
N1 O12 2.996(6) .
N1 O11 3.013(6) .
N2 O18 2.790(9) .
N2 O15 2.977(6) .
N2 O14 2.986(7) .
N2 O16 3.043(7) .
O1 Mo3 1.900(5) 7_556
O2 Mo2 2.3106(6) 7_556
O2 Mo3 2.3134(6) 7_556
O2 Mo1 2.3217(6) 7_556
O3 Mo2 1.869(5) 7_556
O7 Mo3 1.941(5) 7_556
O14 O17 3.059(8) .

loop_
_geom_hbond_atom_site_label_D
_geom_hbond_atom_site_label_H
_geom_hbond_atom_site_label_A
_geom_hbond_distance_DH
_geom_hbond_distance_HA
_geom_hbond_distance_DA
_geom_hbond_angle_DHA
_geom_hbond_site_symmetry_A
C8 H8A O5 0.97 2.66 3.607(9) 166.2 6_556
C16 H16A O3 0.97 2.60 3.515(10) 156.6 6_566
C12 H12 O10 0.93 2.68 3.525(13) 151.5 1_565
